data_4504743
loop_
_publ_author_name
'Custelcean, Radu'
'Moyer, Bruce A.'
'Bryantsev, Vyacheslav S.'
'Hay, Benjamin P.'

_publ_section_title
;
 Anion Coordination in Metal&#x2212;Organic Frameworks Functionalized with
 Urea Hydrogen-Bonding Groups
;
_journal_issue 2
_journal_name_full 'Crystal Growth &amp; Design'
_journal_page_first 555
_journal_paper_doi 10.1021/cg0505057
_journal_volume 6
_journal_year 2006
_chemical_formula_sum 'C22 H20 Cl2 N8 O10 Zn'
_chemical_formula_weight 692.73
_chemical_name_common 5
_chemical_name_systematic
; 
 ? 
;
_space_group_IT_number 88
_symmetry_cell_setting tetragonal
_symmetry_space_group_name_Hall '-I 4ad'
_symmetry_space_group_name_H-M 'I 41/a :2'
_atom_sites_solution_hydrogens geom
_atom_sites_solution_primary direct
_atom_sites_solution_secondary difmap
_audit_creation_method SHELXL-97
_cell_angle_alpha 90.00
_cell_angle_beta 90.00
_cell_angle_gamma 90.00
_cell_formula_units_Z 8
_cell_length_a 16.9462(15)
_cell_length_b 16.9462(15)
_cell_length_c 18.477(3)
_cell_measurement_temperature 173(2)
_cell_volume 5306.1(11)
_computing_structure_refinement 'SHELXL-97 (Sheldrick, 1997)'
_computing_structure_solution 'SHELXS-97 (Sheldrick, 1990)'
_diffrn_ambient_temperature 173(2)
_diffrn_measured_fraction_theta_full 1.000
_diffrn_measured_fraction_theta_max 1.000
_diffrn_radiation_monochromator graphite
_diffrn_radiation_source 'fine-focus sealed tube'
_diffrn_radiation_type MoK\a
_diffrn_radiation_wavelength 0.71073
_diffrn_reflns_av_R_equivalents 0.0422
_diffrn_reflns_av_sigmaI/netI 0.0217
_diffrn_reflns_limit_h_max 22
_diffrn_reflns_limit_h_min -22
_diffrn_reflns_limit_k_max 22
_diffrn_reflns_limit_k_min -22
_diffrn_reflns_limit_l_max 24
_diffrn_reflns_limit_l_min -24
_diffrn_reflns_number 32769
_diffrn_reflns_theta_full 28.30
_diffrn_reflns_theta_max 28.30
_diffrn_reflns_theta_min 1.63
_exptl_absorpt_coefficient_mu 1.201
_exptl_absorpt_correction_T_max 0.9314
_exptl_absorpt_correction_T_min 0.7072
_exptl_absorpt_correction_type empirical
_exptl_crystal_density_diffrn 1.734
_exptl_crystal_density_method 'not measured'
_exptl_crystal_F_000 2816
_exptl_crystal_size_max 0.31
_exptl_crystal_size_mid 0.08
_exptl_crystal_size_min 0.06
_refine_diff_density_max 0.767
_refine_diff_density_min -0.423
_refine_diff_density_rms 0.103
_refine_ls_extinction_method none
_refine_ls_goodness_of_fit_ref 1.381
_refine_ls_hydrogen_treatment calc
_refine_ls_matrix_type full
_refine_ls_number_parameters 195
_refine_ls_number_reflns 3304
_refine_ls_number_restraints 0
_refine_ls_restrained_S_all 1.381
_refine_ls_R_factor_all 0.0654
_refine_ls_R_factor_gt 0.0632
_refine_ls_shift/su_max 0.001
_refine_ls_shift/su_mean 0.000
_refine_ls_structure_factor_coef Fsqd
_refine_ls_weighting_details 'calc w=1/[\s^2^(Fo^2^)+(0.0369P)^2^+27.8101P] where P=(Fo^2^+2Fc^2^)/3'
_refine_ls_weighting_scheme calc
_refine_ls_wR_factor_gt 0.1404
_refine_ls_wR_factor_ref 0.1417
_reflns_number_gt 3200
_reflns_number_total 3304
_reflns_threshold_expression >2sigma(I)
_cod_data_source_file cg0505057si20050928_052814.cif
_cod_data_source_block c:\frames\075\work\075s
_cod_original_cell_volume 5306.0(12)
_cod_original_sg_symbol_H-M I41/a
_cod_database_code 4504743

loop_
_symmetry_equiv_pos_as_xyz
'x, y, z'
'-y+3/4, x+1/4, z+1/4'
'-x, -y+1/2, z'
'y+1/4, -x+1/4, z+1/4'
'x+1/2, y+1/2, z+1/2'
'-y+5/4, x+3/4, z+3/4'
'-x+1/2, -y+1, z+1/2'
'y+3/4, -x+3/4, z+3/4'
'-x, -y, -z'
'y-3/4, -x-1/4, -z-1/4'
'x, y-1/2, -z'
'-y-1/4, x-1/4, -z-1/4'
'-x+1/2, -y+1/2, -z+1/2'
'y-1/4, -x+1/4, -z+1/4'
'x+1/2, y, -z+1/2'
'-y+1/4, x+1/4, -z+1/4'

loop_
_atom_site_label
_atom_site_type_symbol
_atom_site_fract_x
_atom_site_fract_y
_atom_site_fract_z
_atom_site_U_iso_or_equiv
_atom_site_adp_type
_atom_site_occupancy
_atom_site_symmetry_multiplicity
_atom_site_calc_flag
_atom_site_refinement_flags
Zn1 Zn 0.0000 0.7500 0.11410(3) 0.01537(16) Uani 1 2 d S
Cl1 Cl 0.25394(5) 0.74514(5) 0.00725(4) 0.0231(2) Uani 1 1 d .
N1 N -0.02708(17) 0.65822(17) 0.05029(15) 0.0174(6) Uani 1 1 d .
N3 N 0.09065(17) 0.72906(17) 0.18168(15) 0.0174(6) Uani 1 1 d .
O1 O 0.25354(15) 0.50890(15) 0.30610(13) 0.0220(5) Uani 1 1 d .
N4 N 0.23071(18) 0.56806(18) 0.19649(15) 0.0202(6) Uani 1 1 d .
H4N H 0.2452 0.5658 0.1508 0.024 Uiso 1 1 calc R
C10 C 0.1363(2) 0.6663(2) 0.16817(18) 0.0177(6) Uani 1 1 d .
H10 H 0.1328 0.6421 0.1219 0.021 Uiso 1 1 calc R
C9 C 0.1884(2) 0.6351(2) 0.21830(18) 0.0172(6) Uani 1 1 d .
N2 N -0.18995(18) 0.51911(18) 0.04937(15) 0.0207(6) Uani 1 1 d .
H2N H -0.1884 0.5037 0.0948 0.025 Uiso 1 1 calc R
C7 C 0.1473(2) 0.7370(2) 0.2994(2) 0.0241(7) Uani 1 1 d .
H7 H 0.1504 0.7629 0.3449 0.029 Uiso 1 1 calc R
C5 C -0.0902(2) 0.6156(2) 0.06854(17) 0.0169(6) Uani 1 1 d .
H5 H -0.1130 0.6234 0.1149 0.020 Uiso 1 1 calc R
C4 C -0.1240(2) 0.5601(2) 0.02250(17) 0.0171(6) Uani 1 1 d .
C8 C 0.1936(2) 0.6709(2) 0.28585(18) 0.0214(7) Uani 1 1 d .
H8 H 0.2281 0.6507 0.3219 0.026 Uiso 1 1 calc R
C2 C -0.0250(2) 0.5936(2) -0.0641(2) 0.0264(8) Uani 1 1 d .
H2 H -0.0011 0.5867 -0.1102 0.032 Uiso 1 1 calc R
C3 C -0.0910(2) 0.5492(2) -0.04525(19) 0.0234(7) Uani 1 1 d .
H3 H -0.1130 0.5122 -0.0782 0.028 Uiso 1 1 calc R
O3 O 0.2943(2) 0.7407(2) -0.06031(17) 0.0472(9) Uani 1 1 d .
C1 C 0.0054(2) 0.6474(2) -0.0159(2) 0.0225(7) Uani 1 1 d .
H1 H 0.0502 0.6778 -0.0294 0.027 Uiso 1 1 calc R
C11 C 0.25143(19) 0.5061(2) 0.23948(17) 0.0158(6) Uani 1 1 d .
C6 C 0.0969(2) 0.7647(2) 0.24709(19) 0.0213(7) Uani 1 1 d .
H6 H 0.0657 0.8101 0.2569 0.026 Uiso 1 1 calc R
O4 O 0.2758(2) 0.6782(2) 0.05201(18) 0.0430(8) Uani 1 1 d .
O2 O 0.17013(18) 0.7430(2) -0.00447(19) 0.0453(9) Uani 1 1 d .
O5 O 0.2742(2) 0.8164(2) 0.0444(2) 0.0467(9) Uani 1 1 d .

loop_
_atom_site_aniso_label
_atom_site_aniso_U_11
_atom_site_aniso_U_22
_atom_site_aniso_U_33
_atom_site_aniso_U_23
_atom_site_aniso_U_13
_atom_site_aniso_U_12
Zn1 0.0161(3) 0.0160(3) 0.0139(3) 0.000 0.000 -0.0007(2)
Cl1 0.0201(4) 0.0291(5) 0.0202(4) -0.0052(3) 0.0002(3) 0.0015(3)
N1 0.0170(13) 0.0183(13) 0.0171(13) -0.0011(10) -0.0004(10) -0.0011(11)
N3 0.0180(14) 0.0167(13) 0.0175(13) -0.0017(10) -0.0012(10) -0.0009(11)
O1 0.0284(13) 0.0273(13) 0.0103(11) -0.0017(9) -0.0005(9) 0.0091(11)
N4 0.0284(15) 0.0240(15) 0.0083(12) 0.0011(10) 0.0020(11) 0.0074(12)
C10 0.0205(16) 0.0192(16) 0.0134(14) -0.0019(12) 0.0001(12) -0.0007(13)
C9 0.0174(15) 0.0189(16) 0.0152(15) 0.0008(12) 0.0013(12) 0.0010(12)
N2 0.0249(15) 0.0283(16) 0.0088(12) 0.0037(11) -0.0006(11) -0.0067(12)
C7 0.0282(18) 0.0255(18) 0.0188(16) -0.0074(13) -0.0016(14) 0.0011(15)
C5 0.0195(15) 0.0200(16) 0.0112(14) -0.0009(11) 0.0009(11) 0.0000(12)
C4 0.0195(16) 0.0182(15) 0.0136(14) -0.0001(12) -0.0003(12) -0.0043(12)
C8 0.0236(17) 0.0260(18) 0.0144(15) -0.0015(13) -0.0023(12) 0.0014(14)
C2 0.0285(19) 0.032(2) 0.0181(16) -0.0070(14) 0.0098(14) -0.0094(16)
C3 0.0262(18) 0.0281(18) 0.0160(15) -0.0057(13) 0.0041(13) -0.0075(15)
O3 0.0435(19) 0.069(2) 0.0286(16) 0.0044(16) 0.0114(14) 0.0079(17)
C1 0.0188(16) 0.0240(17) 0.0248(18) -0.0011(14) 0.0046(13) -0.0046(14)
C11 0.0158(14) 0.0217(16) 0.0098(14) 0.0014(11) 0.0010(11) 0.0038(12)
C6 0.0224(17) 0.0176(16) 0.0240(17) -0.0051(13) -0.0008(13) 0.0047(13)
O4 0.053(2) 0.0377(18) 0.0382(17) 0.0036(14) 0.0033(15) 0.0089(15)
O2 0.0219(15) 0.065(2) 0.049(2) -0.0116(17) -0.0050(13) -0.0004(15)
O5 0.058(2) 0.0357(18) 0.047(2) -0.0073(15) -0.0171(17) -0.0048(16)

loop_
_atom_type_symbol
_atom_type_description
_atom_type_scat_dispersion_real
_atom_type_scat_dispersion_imag
_atom_type_scat_source
C C 0.0033 0.0016 'International Tables Vol C Tables 4.2.6.8 and 6.1.1.4'
H H 0.0000 0.0000 'International Tables Vol C Tables 4.2.6.8 and 6.1.1.4'
N N 0.0061 0.0033 'International Tables Vol C Tables 4.2.6.8 and 6.1.1.4'
O O 0.0106 0.0060 'International Tables Vol C Tables 4.2.6.8 and 6.1.1.4'
Cl Cl 0.1484 0.1585 'International Tables Vol C Tables 4.2.6.8 and 6.1.1.4'
Zn Zn 0.2839 1.4301 'International Tables Vol C Tables 4.2.6.8 and 6.1.1.4'

loop_
_geom_angle_atom_site_label_1
_geom_angle_atom_site_label_2
_geom_angle_atom_site_label_3
_geom_angle
_geom_angle_site_symmetry_1
_geom_angle_site_symmetry_3
N1 Zn1 N1 107.97(17) 3_565 .
N1 Zn1 N3 109.10(11) 3_565 .
N1 Zn1 N3 113.76(11) . .
N1 Zn1 N3 113.76(11) 3_565 3_565
N1 Zn1 N3 109.10(11) . 3_565
N3 Zn1 N3 103.24(16) . 3_565
O3 Cl1 O5 110.4(2) . .
O3 Cl1 O2 110.0(2) . .
O5 Cl1 O2 109.3(2) . .
O3 Cl1 O4 109.6(2) . .
O5 Cl1 O4 109.0(2) . .
O2 Cl1 O4 108.6(2) . .
C5 N1 C1 118.8(3) . .
C5 N1 Zn1 117.1(2) . .
C1 N1 Zn1 122.9(2) . .
C10 N3 C6 118.4(3) . .
C10 N3 Zn1 117.8(2) . .
C6 N3 Zn1 122.3(2) . .
C11 N4 C9 126.0(3) . .
N3 C10 C9 123.2(3) . .
C10 C9 C8 118.3(3) . .
C10 C9 N4 116.3(3) . .
C8 C9 N4 125.3(3) . .
C11 N2 C4 125.1(3) 16 .
C6 C7 C8 120.0(3) . .
N1 C5 C4 122.8(3) . .
C3 C4 C5 118.4(3) . .
C3 C4 N2 125.1(3) . .
C5 C4 N2 116.4(3) . .
C9 C8 C7 118.5(3) . .
C1 C2 C3 119.8(3) . .
C4 C3 C2 118.6(3) . .
N1 C1 C2 121.5(3) . .
O1 C11 N4 124.1(3) . .
O1 C11 N2 123.4(3) . 14
N4 C11 N2 112.5(3) . 14
N3 C6 C7 121.6(3) . .

loop_
_geom_bond_atom_site_label_1
_geom_bond_atom_site_label_2
_geom_bond_distance
_geom_bond_site_symmetry_2
Zn1 N1 2.005(3) 3_565
Zn1 N1 2.005(3) .
Zn1 N3 2.011(3) .
Zn1 N3 2.011(3) 3_565
Cl1 O3 1.426(3) .
Cl1 O5 1.431(3) .
Cl1 O2 1.437(3) .
Cl1 O4 1.452(3) .
N1 C5 1.334(4) .
N1 C1 1.354(4) .
N3 C10 1.338(4) .
N3 C6 1.356(4) .
O1 C11 1.232(4) .
N4 C11 1.362(4) .
N4 C9 1.403(4) .
C10 C9 1.384(5) .
C9 C8 1.391(5) .
N2 C11 1.365(4) 16
N2 C4 1.406(4) .
C7 C6 1.373(5) .
C7 C8 1.391(5) .
C5 C4 1.392(4) .
C4 C3 1.383(5) .
C2 C1 1.376(5) .
C2 C3 1.392(5) .
C11 N2 1.365(4) 14
